data_7020815
loop_
_publ_author_name
'Nguyen, Duc Hanh'
'Daran, Jean-Claude'
'Mallet-Ladeira, Sonia'
'Davin, Thomas'
'Maron, Laurent'
'Urrutigo\"ity, Martine'
'Kalck, Philippe'
'Gouygou, Maryse'

_publ_section_title
;
 Novel phospholyl(diphenylphosphino)methane-ruthenium complexes:
 unexpected non-assisted cis to trans isomerization of
 [RuCl2(\k(2)-P-P')2].
;
_journal_issue 1
_journal_name_full 'Dalton transactions (Cambridge, England : 2003)'
_journal_page_first 75
_journal_page_last 81
_journal_paper_doi 10.1039/c2dt32032k
_journal_volume 42
_journal_year 2013
_chemical_formula_moiety 'C50 H40 Cl2 P4 Ru'
_chemical_formula_sum 'C50 H40 Cl2 P4 Ru'
_chemical_formula_weight 936.68
_chemical_name_systematic
;
?
;
_space_group_IT_number 2
_symmetry_cell_setting triclinic
_symmetry_space_group_name_Hall '-P 1'
_symmetry_space_group_name_H-M 'P -1'
_atom_sites_solution_hydrogens geom
_atom_sites_solution_primary direct
_atom_sites_solution_secondary difmap
_audit_creation_method SHELXL-97
_cell_angle_alpha 103.090(3)
_cell_angle_beta 94.498(3)
_cell_angle_gamma 117.213(4)
_cell_formula_units_Z 1
_cell_length_a 10.0456(3)
_cell_length_b 10.8211(4)
_cell_length_c 11.5003(4)
_cell_measurement_reflns_used 16423
_cell_measurement_temperature 180(2)
_cell_measurement_theta_max 29.16
_cell_measurement_theta_min 3.27
_cell_volume 1058.70(8)
_computing_cell_refinement CrysAlisPro
_computing_data_collection 'CrysAlisPro (Oxford Diffraction, 2010)'
_computing_data_reduction CrysAlisPro
_computing_molecular_graphics 'ORTEPIII (Burnett & Johnson, 1996); ORTEP-3 for Windows (Farrugia, 1997)'
_computing_publication_material SHELXL-97
_computing_structure_refinement 'SHELXL-97 (Sheldrick, 2008)'
_computing_structure_solution 'SIR-97 (Altomare et al., 1999)'
_diffrn_ambient_temperature 180(2)
_diffrn_detector_area_resol_mean 16.1978
_diffrn_measured_fraction_theta_full 0.993
_diffrn_measured_fraction_theta_max 0.993
_diffrn_measurement_device_type 'Xcalibur, Eos, Gemini ultra'
_diffrn_measurement_method '\w scans'
_diffrn_radiation_monochromator graphite
_diffrn_radiation_source 'Enhance (Mo) X-ray Source'
_diffrn_radiation_type MoK\a
_diffrn_radiation_wavelength 0.71073
_diffrn_reflns_av_R_equivalents 0.0262
_diffrn_reflns_av_sigmaI/netI 0.0211
_diffrn_reflns_limit_h_max 13
_diffrn_reflns_limit_h_min -13
_diffrn_reflns_limit_k_max 14
_diffrn_reflns_limit_k_min -14
_diffrn_reflns_limit_l_max 14
_diffrn_reflns_limit_l_min -14
_diffrn_reflns_number 23232
_diffrn_reflns_theta_full 27.48
_diffrn_reflns_theta_max 27.48
_diffrn_reflns_theta_min 3.27
_exptl_absorpt_coefficient_mu 0.683
_exptl_absorpt_correction_T_max 1.00000
_exptl_absorpt_correction_T_min 0.95092
_exptl_absorpt_correction_type multi-scan
_exptl_absorpt_process_details
;
Empirical absorption correction using spherical harmonics,
implemented in SCALE3 ABSPACK scaling algorithm.
CrysAlisPro (Oxford Diffraction, 2010)
;
_exptl_crystal_colour yellow
_exptl_crystal_density_diffrn 1.469
_exptl_crystal_density_method 'not measured'
_exptl_crystal_description box
_exptl_crystal_F_000 478
_exptl_crystal_size_max 0.25
_exptl_crystal_size_mid 0.20
_exptl_crystal_size_min 0.10
_refine_diff_density_max 0.401
_refine_diff_density_min -0.375
_refine_diff_density_rms 0.054
_refine_ls_extinction_method none
_refine_ls_goodness_of_fit_ref 1.070
_refine_ls_hydrogen_treatment constr
_refine_ls_matrix_type full
_refine_ls_number_parameters 259
_refine_ls_number_reflns 4800
_refine_ls_number_restraints 0
_refine_ls_restrained_S_all 1.070
_refine_ls_R_factor_all 0.0262
_refine_ls_R_factor_gt 0.0216
_refine_ls_shift/su_max 0.000
_refine_ls_shift/su_mean 0.000
_refine_ls_structure_factor_coef Fsqd
_refine_ls_weighting_details 'calc w=1/[\s^2^(Fo^2^)+(0.0304P)^2^+0.2661P] where P=(Fo^2^+2Fc^2^)/3'
_refine_ls_weighting_scheme calc
_refine_ls_wR_factor_gt 0.0552
_refine_ls_wR_factor_ref 0.0561
_reflns_number_gt 4211
_reflns_number_total 4800
_reflns_threshold_expression I>2\s(I)
_cod_data_source_file c2dt32032k.txt
_cod_data_source_block 4
_cod_original_cell_volume 1058.70(6)
_cod_database_code 7020815

loop_
_symmetry_equiv_pos_as_xyz
'x, y, z'
'-x, -y, -z'

loop_
_atom_site_label
_atom_site_type_symbol
_atom_site_fract_x
_atom_site_fract_y
_atom_site_fract_z
_atom_site_U_iso_or_equiv
_atom_site_adp_type
_atom_site_occupancy
_atom_site_symmetry_multiplicity
_atom_site_calc_flag
_atom_site_refinement_flags
Ru1 Ru 0.5000 0.5000 0.5000 0.01282(5) Uani 1 2 d S
Cl1 Cl 0.38378(4) 0.24135(4) 0.40326(3) 0.02025(9) Uani 1 1 d .
P1 P 0.28677(4) 0.48423(4) 0.38757(3) 0.01488(8) Uani 1 1 d .
P2 P 0.30401(4) 0.43332(4) 0.60848(3) 0.01548(9) Uani 1 1 d .
C1 C 0.27162(17) 0.64133(16) 0.37471(14) 0.0178(3) Uani 1 1 d .
C2 C 0.23253(17) 0.63026(17) 0.25115(14) 0.0193(3) Uani 1 1 d .
C3 C 0.19668(17) 0.48955(17) 0.16656(14) 0.0191(3) Uani 1 1 d .
C4 C 0.20806(17) 0.39297(16) 0.22523(13) 0.0170(3) Uani 1 1 d .
C5 C 0.15177(17) 0.38865(17) 0.47852(14) 0.0196(3) Uani 1 1 d .
H5A H 0.0886 0.2827 0.4379 0.023 Uiso 1 1 calc R
H5B H 0.0855 0.4313 0.5017 0.023 Uiso 1 1 calc R
C11 C 0.30781(18) 0.76753(17) 0.46587(15) 0.0226(3) Uani 1 1 d .
H11 H 0.3335 0.7749 0.5493 0.027 Uiso 1 1 calc R
C12 C 0.30581(19) 0.88280(18) 0.43314(17) 0.0283(4) Uani 1 1 d .
H12 H 0.3291 0.9691 0.4947 0.034 Uiso 1 1 calc R
C13 C 0.2700(2) 0.87252(19) 0.31091(17) 0.0304(4) Uani 1 1 d .
H13 H 0.2718 0.9530 0.2896 0.036 Uiso 1 1 calc R
C14 C 0.2317(2) 0.74662(18) 0.22011(16) 0.0267(4) Uani 1 1 d .
H14 H 0.2049 0.7397 0.1369 0.032 Uiso 1 1 calc R
C41 C 0.17315(18) 0.25386(17) 0.15819(14) 0.0210(3) Uani 1 1 d .
H41 H 0.1797 0.1883 0.1981 0.025 Uiso 1 1 calc R
C42 C 0.1285(2) 0.21220(19) 0.03174(15) 0.0269(4) Uani 1 1 d .
H42 H 0.1029 0.1170 -0.0151 0.032 Uiso 1 1 calc R
C43 C 0.1209(2) 0.3087(2) -0.02658(15) 0.0295(4) Uani 1 1 d .
H43 H 0.0919 0.2792 -0.1131 0.035 Uiso 1 1 calc R
C44 C 0.1549(2) 0.44687(19) 0.03943(15) 0.0267(4) Uani 1 1 d .
H44 H 0.1498 0.5123 -0.0013 0.032 Uiso 1 1 calc R
C211 C 0.30362(18) 0.57019(17) 0.73420(14) 0.0199(3) Uani 1 1 d .
C212 C 0.18415(19) 0.60067(19) 0.74415(15) 0.0257(4) Uani 1 1 d .
H212 H 0.0907 0.5432 0.6853 0.031 Uiso 1 1 calc R
C213 C 0.2006(2) 0.7148(2) 0.83981(17) 0.0324(4) Uani 1 1 d .
H213 H 0.1186 0.7355 0.8455 0.039 Uiso 1 1 calc R
C214 C 0.3342(2) 0.7976(2) 0.92596(18) 0.0374(5) Uani 1 1 d .
H214 H 0.3454 0.8764 0.9904 0.045 Uiso 1 1 calc R
C215 C 0.4526(2) 0.7665(2) 0.91910(18) 0.0441(5) Uani 1 1 d .
H215 H 0.5444 0.8225 0.9799 0.053 Uiso 1 1 calc R
C216 C 0.4376(2) 0.6535(2) 0.82350(16) 0.0351(4) Uani 1 1 d .
H216 H 0.5196 0.6328 0.8190 0.042 Uiso 1 1 calc R
C221 C 0.24141(18) 0.27127(17) 0.65888(13) 0.0190(3) Uani 1 1 d .
C222 C 0.08806(18) 0.16839(17) 0.63936(14) 0.0227(3) Uani 1 1 d .
H222 H 0.0115 0.1839 0.6021 0.027 Uiso 1 1 calc R
C223 C 0.0458(2) 0.04265(18) 0.67405(16) 0.0290(4) Uani 1 1 d .
H223 H -0.0593 -0.0274 0.6605 0.035 Uiso 1 1 calc R
C224 C 0.1564(2) 0.01960(19) 0.72810(16) 0.0327(4) Uani 1 1 d .
H224 H 0.1275 -0.0663 0.7517 0.039 Uiso 1 1 calc R
C225 C 0.3091(2) 0.1211(2) 0.74796(18) 0.0350(4) Uani 1 1 d .
H225 H 0.3852 0.1048 0.7850 0.042 Uiso 1 1 calc R
C226 C 0.3517(2) 0.2470(2) 0.71382(17) 0.0297(4) Uani 1 1 d .
H226 H 0.4570 0.3170 0.7281 0.036 Uiso 1 1 calc R

loop_
_atom_site_aniso_label
_atom_site_aniso_U_11
_atom_site_aniso_U_22
_atom_site_aniso_U_33
_atom_site_aniso_U_23
_atom_site_aniso_U_13
_atom_site_aniso_U_12
Ru1 0.01366(9) 0.01013(8) 0.01203(9) 0.00299(6) 0.00120(6) 0.00406(7)
Cl1 0.02269(19) 0.01150(17) 0.02121(18) 0.00218(14) -0.00057(15) 0.00605(15)
P1 0.01599(19) 0.01317(18) 0.01324(18) 0.00335(14) 0.00053(14) 0.00595(15)
P2 0.01427(18) 0.01557(19) 0.01392(18) 0.00492(14) 0.00255(14) 0.00494(15)
C1 0.0153(7) 0.0158(7) 0.0219(8) 0.0060(6) 0.0022(6) 0.0075(6)
C2 0.0172(7) 0.0183(7) 0.0220(8) 0.0068(6) 0.0020(6) 0.0082(6)
C3 0.0175(7) 0.0193(8) 0.0188(7) 0.0058(6) 0.0019(6) 0.0078(6)
C4 0.0152(7) 0.0183(7) 0.0144(7) 0.0038(6) 0.0011(6) 0.0065(6)
C5 0.0169(7) 0.0201(8) 0.0174(7) 0.0064(6) 0.0016(6) 0.0056(6)
C11 0.0203(8) 0.0218(8) 0.0232(8) 0.0027(6) 0.0007(6) 0.0107(7)
C12 0.0261(9) 0.0186(8) 0.0365(10) 0.0007(7) 0.0016(7) 0.0121(7)
C13 0.0323(10) 0.0218(9) 0.0417(11) 0.0114(8) 0.0047(8) 0.0165(8)
C14 0.0305(9) 0.0249(9) 0.0282(9) 0.0116(7) 0.0033(7) 0.0151(8)
C41 0.0196(8) 0.0179(8) 0.0214(8) 0.0040(6) 0.0014(6) 0.0072(6)
C42 0.0279(9) 0.0225(8) 0.0217(8) -0.0014(7) 0.0024(7) 0.0094(7)
C43 0.0347(10) 0.0330(10) 0.0142(8) 0.0024(7) 0.0007(7) 0.0140(8)
C44 0.0327(9) 0.0288(9) 0.0191(8) 0.0099(7) 0.0030(7) 0.0144(8)
C211 0.0211(8) 0.0195(8) 0.0179(7) 0.0059(6) 0.0069(6) 0.0083(6)
C212 0.0241(8) 0.0283(9) 0.0255(9) 0.0083(7) 0.0061(7) 0.0131(7)
C213 0.0392(11) 0.0326(10) 0.0379(10) 0.0147(8) 0.0191(9) 0.0240(9)
C214 0.0449(12) 0.0249(9) 0.0345(10) 0.0023(8) 0.0196(9) 0.0119(9)
C215 0.0305(10) 0.0470(12) 0.0307(10) -0.0115(9) 0.0009(8) 0.0107(9)
C216 0.0232(9) 0.0453(11) 0.0268(9) -0.0046(8) 0.0021(7) 0.0161(9)
C221 0.0216(8) 0.0180(7) 0.0147(7) 0.0059(6) 0.0057(6) 0.0067(6)
C222 0.0215(8) 0.0221(8) 0.0196(8) 0.0066(6) 0.0042(6) 0.0066(7)
C223 0.0290(9) 0.0194(8) 0.0256(9) 0.0055(7) 0.0055(7) 0.0019(7)
C224 0.0474(11) 0.0234(9) 0.0290(9) 0.0147(7) 0.0133(8) 0.0147(8)
C225 0.0388(11) 0.0408(11) 0.0376(10) 0.0239(9) 0.0104(8) 0.0233(9)
C226 0.0216(8) 0.0343(10) 0.0332(10) 0.0187(8) 0.0061(7) 0.0097(8)

loop_
_atom_type_symbol
_atom_type_description
_atom_type_scat_dispersion_real
_atom_type_scat_dispersion_imag
_atom_type_scat_source
C C 0.0033 0.0016 'International Tables Vol C Tables 4.2.6.8 and 6.1.1.4'
H H 0.0000 0.0000 'International Tables Vol C Tables 4.2.6.8 and 6.1.1.4'
P P 0.1023 0.0942 'International Tables Vol C Tables 4.2.6.8 and 6.1.1.4'
Ru Ru -1.2594 0.8363 'International Tables Vol C Tables 4.2.6.8 and 6.1.1.4'
Cl Cl 0.1484 0.1585 'International Tables Vol C Tables 4.2.6.8 and 6.1.1.4'

loop_
_geom_angle_atom_site_label_1
_geom_angle_atom_site_label_2
_geom_angle_atom_site_label_3
_geom_angle
_geom_angle_site_symmetry_1
_geom_angle_site_symmetry_3
P1 Ru1 P1 180.0 . 2_666
P1 Ru1 P2 108.387(13) . 2_666
P1 Ru1 P2 71.614(14) 2_666 2_666
P1 Ru1 P2 71.613(14) . .
P1 Ru1 P2 108.387(14) 2_666 .
P2 Ru1 P2 180.000(14) 2_666 .
P1 Ru1 Cl1 85.753(14) . .
P1 Ru1 Cl1 94.247(13) 2_666 .
P2 Ru1 Cl1 95.869(14) 2_666 .
P2 Ru1 Cl1 84.131(14) . .
P1 Ru1 Cl1 94.247(13) . 2_666
P1 Ru1 Cl1 85.753(14) 2_666 2_666
P2 Ru1 Cl1 84.131(14) 2_666 2_666
P2 Ru1 Cl1 95.869(14) . 2_666
Cl1 Ru1 Cl1 180.000(18) . 2_666
C1 P1 C4 91.43(7) . .
C1 P1 C5 110.31(7) . .
C4 P1 C5 110.56(7) . .
C1 P1 Ru1 123.57(5) . .
C4 P1 Ru1 126.07(5) . .
C5 P1 Ru1 95.13(5) . .
C221 P2 C211 105.42(7) . .
C221 P2 C5 106.44(7) . .
C211 P2 C5 107.26(7) . .
C221 P2 Ru1 120.88(5) . .
C211 P2 Ru1 119.85(5) . .
C5 P2 Ru1 94.86(5) . .
C11 C1 C2 120.40(14) . .
C11 C1 P1 128.91(12) . .
C2 C1 P1 110.31(11) . .
C14 C2 C1 119.75(15) . .
C14 C2 C3 126.74(15) . .
C1 C2 C3 113.51(13) . .
C44 C3 C4 119.58(15) . .
C44 C3 C2 126.74(15) . .
C4 C3 C2 113.68(13) . .
C41 C4 C3 120.67(14) . .
C41 C4 P1 129.06(12) . .
C3 C4 P1 110.06(11) . .
P1 C5 P2 94.69(7) . .
C12 C11 C1 119.07(15) . .
C13 C12 C11 120.37(16) . .
C14 C13 C12 120.77(16) . .
C13 C14 C2 119.61(16) . .
C4 C41 C42 118.89(15) . .
C43 C42 C41 120.52(16) . .
C44 C43 C42 120.92(15) . .
C43 C44 C3 119.39(16) . .
C212 C211 C216 118.59(15) . .
C212 C211 P2 125.29(12) . .
C216 C211 P2 116.06(12) . .
C211 C212 C213 120.38(16) . .
C214 C213 C212 120.36(17) . .
C213 C214 C215 119.99(17) . .
C214 C215 C216 120.01(18) . .
C215 C216 C211 120.65(17) . .
C222 C221 C226 119.05(15) . .
C222 C221 P2 122.32(12) . .
C226 C221 P2 118.57(12) . .
C221 C222 C223 120.37(16) . .
C224 C223 C222 120.02(16) . .
C225 C224 C223 120.09(16) . .
C224 C225 C226 120.08(17) . .
C221 C226 C225 120.38(16) . .

loop_
_geom_bond_atom_site_label_1
_geom_bond_atom_site_label_2
_geom_bond_distance
_geom_bond_site_symmetry_2
Ru1 P1 2.3282(4) .
Ru1 P1 2.3282(4) 2_666
Ru1 P2 2.3339(4) 2_666
Ru1 P2 2.3339(4) .
Ru1 Cl1 2.4149(4) .
Ru1 Cl1 2.4149(4) 2_666
P1 C1 1.8116(15) .
P1 C4 1.8180(15) .
P1 C5 1.8527(16) .
P2 C221 1.8208(16) .
P2 C211 1.8221(16) .
P2 C5 1.8559(15) .
C1 C11 1.391(2) .
C1 C2 1.407(2) .
C2 C14 1.388(2) .
C2 C3 1.472(2) .
C3 C44 1.396(2) .
C3 C4 1.406(2) .
C4 C41 1.390(2) .
C11 C12 1.390(2) .
C12 C13 1.390(3) .
C13 C14 1.381(2) .
C41 C42 1.391(2) .
C42 C43 1.388(3) .
C43 C44 1.381(2) .
C211 C212 1.389(2) .
C211 C216 1.390(2) .
C212 C213 1.390(2) .
C213 C214 1.370(3) .
C214 C215 1.379(3) .
C215 C216 1.387(3) .
C221 C222 1.388(2) .
C221 C226 1.388(2) .
C222 C223 1.391(2) .
C223 C224 1.378(3) .
C224 C225 1.379(3) .
C225 C226 1.389(2) .
